data_7715956
loop_
_publ_author_name
'Cui, Luxia'
'Furuta, Ryoji'
'Harada, Takunori'
'Konta, Takeru'
'Hoshino, Yu'
'Ono, Toshikazu'

_publ_section_title
;
 Simultaneous discovery of chiral and achiral dyes: elucidating the
 optical functions of helical and flag-hinged boron tetradentate
 complexes.
;
_journal_issue 21
_journal_name_full 'Dalton transactions (Cambridge, England : 2003)'
_journal_page_first 9183
_journal_page_last 9191
_journal_paper_doi 10.1039/d4dt01172d
_journal_volume 53
_journal_year 2024
_chemical_formula_moiety 'C24 H14 B4 Br2 F8 N6 O2, C H2 Cl2'
_chemical_formula_sum 'C25 H16 B4 Br2 Cl2 F8 N6 O2'
_chemical_formula_weight 858.40
_space_group_crystal_system monoclinic
_space_group_IT_number 14
_space_group_name_Hall '-P 2yn'
_space_group_name_H-M_alt 'P 1 21/n 1'
_atom_sites_solution_hydrogens geom
_atom_sites_solution_primary dual
_audit_creation_date 2024-05-01
_audit_creation_method
;
Olex2 1.5-ac5-024
(compiled 2022.04.12 svn.rca3783a0 for Rigaku Oxford Diffraction, GUI svn.r6498)
;
_audit_update_record
;
2024-05-02 deposited with the CCDC.	2024-05-06 downloaded from the CCDC.
;
_cell_angle_alpha 90
_cell_angle_beta 91.991(2)
_cell_angle_gamma 90
_cell_formula_units_Z 4
_cell_length_a 7.36860(10)
_cell_length_b 18.9186(4)
_cell_length_c 21.9266(4)
_cell_measurement_reflns_used 14011
_cell_measurement_temperature 100.03(11)
_cell_measurement_theta_max 75.8980
_cell_measurement_theta_min 3.0360
_cell_volume 3054.80(9)
_computing_cell_refinement 'CrysAlisPro 1.171.42.72a (Rigaku OD, 2022)'
_computing_data_collection 'CrysAlisPro 1.171.42.72a (Rigaku OD, 2022)'
_computing_data_reduction 'CrysAlisPro 1.171.42.72a (Rigaku OD, 2022)'
_computing_molecular_graphics 'Olex2 1.5-ac5-024 (Dolomanov et al., 2009)'
_computing_publication_material 'Olex2 1.5-ac5-024 (Dolomanov et al., 2009)'
_computing_structure_refinement 'SHELXL 2018/3 (Sheldrick, 2015)'
_computing_structure_solution 'SHELXT  (Sheldrick, 2015)'
_diffrn_ambient_environment N~2~
_diffrn_ambient_temperature 100.03(11)
_diffrn_detector 'Hybrid Pixel Array Detector'
_diffrn_detector_area_resol_mean 10.0000
_diffrn_detector_type HyPix
_diffrn_measured_fraction_theta_full 0.999
_diffrn_measured_fraction_theta_max 0.956
_diffrn_measurement_details
;
List of Runs (angles in degrees, time in seconds):

  # Type    Start    End  Width  t~exp~   \w     \q     \k     \f   Frames
#--------------------------------------------------------------------------
  1  \w    -85.00 -60.00   0.50    0.05    --  -44.51 135.00 -98.00   50
  2  \w    -98.00 -73.00   0.50    0.12    -- -104.00 135.00 -98.00   50
  3  \w   -103.00 -65.00   0.50    0.12    -- -104.00  77.00 -60.00   76
  4  \w    -24.00  15.00   0.50    0.05    --  -44.51  19.00 -90.00   78
  5  \w    -23.00  34.00   0.50    0.05    --  -44.51  19.00-180.00  114
  6  \w   -131.00 -86.00   0.50    0.12    -- -104.00 -30.00 -90.00   90
  7  \w   -173.00-147.00   0.50    0.12    -- -104.00 -30.00 -90.00   52
  8  \w   -111.00 -80.00   0.50    0.05    --  -44.51-135.00-164.00   62
  9  \w   -146.00-120.00   0.50    0.12    -- -104.00-135.00-164.00   52
 10  \w   -122.00 -94.00   0.50    0.12    -- -104.00-134.00  15.00   56
 11  \w   -109.00 -69.00   0.50    0.05    --  -44.51-134.00  15.00   80
 12  \w    -33.00  25.00   0.50    0.05    --   44.51 -19.00 -30.00  116
 13  \w     41.00  73.00   0.50    0.12    --  108.18 -61.00  60.00   64
 14  \w     35.00  71.00   0.50    0.12    --  108.18 -61.00  30.00   72
 15  \w     38.00  91.00   0.50    0.12    --  108.18 -77.00-120.00  106
 16  \w     47.00  72.00   0.50    0.12    --  108.18 -61.00-120.00   50
 17  \w     38.00  66.00   0.50    0.12    --  108.18 -61.00-180.00   56
 18  \w     66.00 105.00   0.50    0.12    --  108.18 -94.00-150.00   78
 19  \w     41.00 119.00   0.50    0.12    --  108.18-135.00-164.00  156
 20  \w     52.00 102.00   0.50    0.05    --   44.51-135.00-164.00  100
 21  \w     54.00  80.00   0.50    0.05    --   44.51-134.00  15.00   52
 22  \w     74.00 105.00   0.50    0.12    --  108.18-134.00  15.00   62
 23  \w     90.00 177.00   0.50    0.12    --  108.18  61.00-180.00  174
 24  \w    101.00 126.00   0.50    0.12    --  108.18 135.00 -98.00   50
 25  \w     78.00 122.00   0.50    0.12    --  108.18 134.00  82.00   88
 26  \w     81.00 177.00   0.50    0.12    --  108.18  77.00 150.00  192
;
_diffrn_measurement_device 'four-circle diffractometer'
_diffrn_measurement_device_type 'XtaLAB Synergy R, DW system, HyPix'
_diffrn_measurement_method '\w scans'
_diffrn_orient_matrix_type 'CrysAlisPro convention (1999,Acta A55,543-557)'
_diffrn_orient_matrix_UB_11 0.0002472000
_diffrn_orient_matrix_UB_12 -0.0536833000
_diffrn_orient_matrix_UB_13 0.0528241000
_diffrn_orient_matrix_UB_21 0.0015558000
_diffrn_orient_matrix_UB_22 -0.0612283000
_diffrn_orient_matrix_UB_23 -0.0463293000
_diffrn_orient_matrix_UB_31 0.2091521000
_diffrn_orient_matrix_UB_32 0.0005068000
_diffrn_orient_matrix_UB_33 0.0027603000
_diffrn_radiation_monochromator mirror
_diffrn_radiation_probe x-ray
_diffrn_radiation_type 'Cu K\a'
_diffrn_radiation_wavelength 1.54184
_diffrn_reflns_av_R_equivalents 0.0335
_diffrn_reflns_av_unetI/netI 0.0343
_diffrn_reflns_Laue_measured_fraction_full 0.999
_diffrn_reflns_Laue_measured_fraction_max 0.956
_diffrn_reflns_limit_h_max 9
_diffrn_reflns_limit_h_min -7
_diffrn_reflns_limit_k_max 22
_diffrn_reflns_limit_k_min -23
_diffrn_reflns_limit_l_max 27
_diffrn_reflns_limit_l_min -27
_diffrn_reflns_number 20800
_diffrn_reflns_point_group_measured_fraction_full 0.999
_diffrn_reflns_point_group_measured_fraction_max 0.956
_diffrn_reflns_theta_full 67.684
_diffrn_reflns_theta_max 76.273
_diffrn_reflns_theta_min 3.086
_diffrn_source 'Rotating-anode X-ray tube'
_diffrn_source_type 'Rigaku (Cu) X-ray Source'
_exptl_absorpt_coefficient_mu 5.779
_exptl_absorpt_correction_T_max 1.00000
_exptl_absorpt_correction_T_min 0.83609
_exptl_absorpt_correction_type multi-scan
_exptl_absorpt_process_details
;
CrysAlisPro 1.171.42.72a (Rigaku Oxford Diffraction, 2022)
Empirical absorption correction using spherical harmonics,
implemented in SCALE3 ABSPACK scaling algorithm.
;
_exptl_crystal_colour yellow
_exptl_crystal_colour_primary yellow
_exptl_crystal_density_diffrn 1.866
_exptl_crystal_description plate
_exptl_crystal_F_000 1680
_exptl_crystal_size_max 0.19
_exptl_crystal_size_mid 0.069
_exptl_crystal_size_min 0.024
_refine_diff_density_max 0.555
_refine_diff_density_min -0.502
_refine_diff_density_rms 0.078
_refine_ls_extinction_method none
_refine_ls_goodness_of_fit_ref 1.043
_refine_ls_hydrogen_treatment constr
_refine_ls_matrix_type full
_refine_ls_number_parameters 442
_refine_ls_number_reflns 6127
_refine_ls_number_restraints 0
_refine_ls_restrained_S_all 1.043
_refine_ls_R_factor_all 0.0336
_refine_ls_R_factor_gt 0.0301
_refine_ls_shift/su_max 0.001
_refine_ls_shift/su_mean 0.000
_refine_ls_structure_factor_coef Fsqd
_refine_ls_weighting_details 'w=1/[\s^2^(Fo^2^)+(0.0465P)^2^+1.6156P] where P=(Fo^2^+2Fc^2^)/3'
_refine_ls_weighting_scheme calc
_refine_ls_wR_factor_gt 0.0805
_refine_ls_wR_factor_ref 0.0830
_reflns_Friedel_coverage 0.000
_reflns_number_gt 5518
_reflns_number_total 6127
_reflns_threshold_expression 'I > 2\s(I)'
_cod_data_source_file d4dt01172d2.cif
_cod_data_source_block ot2405b_p-br-phboaph-dimer_auto
_cod_depositor_comments 'Adding full bibliography for 7715954--7715958.cif.'
_cod_database_code 7715956
_shelx_shelxl_version_number 2018/3
_chemical_oxdiff_formula 'C H N O B F Br'
_shelx_space_group_comment
;
The symmetry employed for this shelxl refinement is uniquely defined
by the following loop, which should always be used as a source of
symmetry information in preference to the above space-group names.
They are only intended as comments.
;
_shelx_estimated_absorpt_t_max 0.874
_shelx_estimated_absorpt_t_min 0.406
_olex2_refinement_description
;
1. Fixed Uiso
 At 1.2 times of:
  All C(H) groups, All C(H,H) groups
2.a Secondary CH2 refined with riding coordinates:
 C25(H25A,H25B)
2.b Aromatic/amide H refined with riding coordinates:
 C2(H2), C3(H3), C4(H4), C8(H8), C9(H9), C11(H11), C12(H12), C14(H14),
 C15(H15), C16(H16), C20(H20), C21(H21), C23(H23), C24(H24)
;
_olex2_submission_special_instructions 'No special instructions were received'
_oxdiff_exptl_absorpt_empirical_details
;
Empirical correction (ABSPACK) includes:
- Absorption correction using spherical harmonics
- Frame scaling
;
_oxdiff_exptl_absorpt_empirical_full_max 1.161
_oxdiff_exptl_absorpt_empirical_full_min 0.802

loop_
_space_group_symop_operation_xyz
'x, y, z'
'-x+1/2, y+1/2, -z+1/2'
'-x, -y, -z'
'x-1/2, -y-1/2, z-1/2'

loop_
_atom_site_label
_atom_site_type_symbol
_atom_site_fract_x
_atom_site_fract_y
_atom_site_fract_z
_atom_site_U_iso_or_equiv
_atom_site_adp_type
_atom_site_occupancy
_atom_site_site_symmetry_order
_atom_site_calc_flag
_atom_site_refinement_flags_posn
_atom_site_refinement_flags_adp
_atom_site_refinement_flags_occupancy
_atom_site_disorder_assembly
_atom_site_disorder_group
Br1 Br 1.83728(3) 0.45038(2) 0.14197(2) 0.03332(8) Uani 1 1 d . . . . .
Br2 Br -0.18510(3) 0.49087(2) 0.38332(2) 0.02449(8) Uani 1 1 d . . . . .
F1 F 1.06970(19) 0.64720(7) 0.22960(6) 0.0281(3) Uani 1 1 d . . . . .
F2 F 1.22594(16) 0.74120(7) 0.19410(6) 0.0259(3) Uani 1 1 d . . . . .
F3 F 0.74460(17) 0.61712(7) 0.01671(6) 0.0249(3) Uani 1 1 d . . . . .
F4 F 0.91491(16) 0.70175(7) -0.02548(5) 0.0221(3) Uani 1 1 d . . . . .
F5 F 0.60708(17) 0.65793(7) 0.28877(5) 0.0232(3) Uani 1 1 d . . . . .
F6 F 0.46632(15) 0.76065(7) 0.31317(5) 0.0230(3) Uani 1 1 d . . . . .
F7 F 0.91792(16) 0.64737(7) 0.50275(6) 0.0223(3) Uani 1 1 d . . . . .
F8 F 0.76384(16) 0.74041(7) 0.53880(5) 0.0212(2) Uani 1 1 d . . . . .
O1 O 1.0666(2) 0.61050(8) 0.03112(6) 0.0207(3) Uani 1 1 d . . . . .
O2 O 0.59662(19) 0.64757(8) 0.48895(6) 0.0200(3) Uani 1 1 d . . . . .
N1 N 0.8950(2) 0.74176(9) 0.17937(7) 0.0154(3) Uani 1 1 d . . . . .
N2 N 1.0668(2) 0.66636(9) 0.11920(7) 0.0164(3) Uani 1 1 d . . . . .
N3 N 0.9181(2) 0.69446(10) 0.08613(7) 0.0185(3) Uani 1 1 d . . . . .
N4 N 0.7951(2) 0.75452(9) 0.33100(7) 0.0148(3) Uani 1 1 d . . . . .
N5 N 0.6067(2) 0.69281(9) 0.39662(7) 0.0164(3) Uani 1 1 d . . . . .
N6 N 0.7572(2) 0.72202(10) 0.42809(7) 0.0180(3) Uani 1 1 d . . . . .
C1 C 0.8082(3) 0.78091(10) 0.22221(9) 0.0157(4) Uani 1 1 d . . . . .
C2 C 0.6511(3) 0.81623(11) 0.20699(9) 0.0182(4) Uani 1 1 d . . . . .
H2 H 0.591868 0.843590 0.236688 0.022 Uiso 1 1 calc R U . . .
C3 C 0.5775(3) 0.81168(11) 0.14652(9) 0.0201(4) Uani 1 1 d . . . . .
H3 H 0.468801 0.836330 0.135660 0.024 Uiso 1 1 calc R U . . .
C4 C 0.6616(3) 0.77217(11) 0.10384(9) 0.0199(4) Uani 1 1 d . . . . .
H4 H 0.613214 0.768830 0.063216 0.024 Uiso 1 1 calc R U . . .
C5 C 0.8219(3) 0.73658(11) 0.12173(9) 0.0167(4) Uani 1 1 d . . . . .
C6 C 1.1461(3) 0.62002(11) 0.08458(9) 0.0180(4) Uani 1 1 d . . . . .
C7 C 1.3109(3) 0.58041(11) 0.10117(9) 0.0176(4) Uani 1 1 d . . . . .
C8 C 1.4344(3) 0.60286(12) 0.14718(9) 0.0214(4) Uani 1 1 d . . . . .
H8 H 1.410827 0.644567 0.169700 0.026 Uiso 1 1 calc R U . . .
C9 C 1.5909(3) 0.56422(12) 0.15983(10) 0.0233(4) Uani 1 1 d . . . . .
H9 H 1.675364 0.578966 0.190978 0.028 Uiso 1 1 calc R U . . .
C10 C 1.6220(3) 0.50338(12) 0.12605(10) 0.0227(4) Uani 1 1 d . . . . .
C11 C 1.5015(3) 0.48016(12) 0.08060(10) 0.0224(4) Uani 1 1 d . . . . .
H11 H 1.525555 0.438262 0.058411 0.027 Uiso 1 1 calc R U . . .
C12 C 1.3456(3) 0.51885(11) 0.06796(9) 0.0204(4) Uani 1 1 d . . . . .
H12 H 1.261848 0.503700 0.036727 0.024 Uiso 1 1 calc R U . . .
C13 C 0.8920(3) 0.78367(10) 0.28505(9) 0.0157(4) Uani 1 1 d . . . . .
C14 C 1.0559(3) 0.81498(11) 0.29802(9) 0.0184(4) Uani 1 1 d . . . . .
H14 H 1.124906 0.833888 0.266050 0.022 Uiso 1 1 calc R U . . .
C15 C 1.1226(3) 0.81915(11) 0.35922(9) 0.0191(4) Uani 1 1 d . . . . .
H15 H 1.234593 0.842377 0.368381 0.023 Uiso 1 1 calc R U . . .
C16 C 1.0272(3) 0.79002(11) 0.40513(9) 0.0189(4) Uani 1 1 d . . . . .
H16 H 1.070473 0.792569 0.446397 0.023 Uiso 1 1 calc R U . . .
C17 C 0.8631(3) 0.75620(10) 0.38921(9) 0.0156(4) Uani 1 1 d . . . . .
C18 C 0.5209(3) 0.65231(11) 0.43437(9) 0.0170(4) Uani 1 1 d . . . . .
C19 C 0.3534(3) 0.61375(11) 0.41969(9) 0.0178(4) Uani 1 1 d . . . . .
C20 C 0.2382(3) 0.63239(11) 0.37032(9) 0.0200(4) Uani 1 1 d . . . . .
H20 H 0.269556 0.670242 0.344231 0.024 Uiso 1 1 calc R U . . .
C21 C 0.0780(3) 0.59541(11) 0.35961(9) 0.0204(4) Uani 1 1 d . . . . .
H21 H -0.002726 0.608245 0.326737 0.025 Uiso 1 1 calc R U . . .
C22 C 0.0372(3) 0.53945(11) 0.39747(9) 0.0190(4) Uani 1 1 d . . . . .
C23 C 0.1521(3) 0.51848(11) 0.44554(10) 0.0208(4) Uani 1 1 d . . . . .
H23 H 0.123974 0.478609 0.469797 0.025 Uiso 1 1 calc R U . . .
C24 C 0.3095(3) 0.55728(11) 0.45727(9) 0.0197(4) Uani 1 1 d . . . . .
H24 H 0.387584 0.545275 0.491065 0.024 Uiso 1 1 calc R U . . .
B1 B 1.0786(3) 0.69824(13) 0.18606(10) 0.0179(4) Uani 1 1 d . . . . .
B2 B 0.9008(3) 0.65684(13) 0.02307(10) 0.0195(4) Uani 1 1 d . . . . .
B3 B 0.6055(3) 0.71484(12) 0.32675(10) 0.0169(4) Uani 1 1 d . . . . .
B4 B 0.7692(3) 0.69049(13) 0.49372(10) 0.0184(4) Uani 1 1 d . . . . .
Cl1 Cl 0.41210(7) 0.41056(3) 0.35046(3) 0.02989(13) Uani 1 1 d . . . . .
Cl2 Cl 0.20381(8) 0.47048(3) 0.24661(3) 0.03628(14) Uani 1 1 d . . . . .
C25 C 0.4094(3) 0.47337(14) 0.29042(13) 0.0335(5) Uani 1 1 d . . . . .
H25A H 0.426039 0.521322 0.307811 0.040 Uiso 1 1 calc R U . . .
H25B H 0.512050 0.463878 0.263625 0.040 Uiso 1 1 calc R U . . .

loop_
_atom_site_aniso_label
_atom_site_aniso_U_11
_atom_site_aniso_U_22
_atom_site_aniso_U_33
_atom_site_aniso_U_23
_atom_site_aniso_U_13
_atom_site_aniso_U_12
Br1 0.02837(14) 0.03453(15) 0.03660(15) -0.00188(10) -0.00568(10) 0.01283(10)
Br2 0.02237(13) 0.02446(13) 0.02640(13) 0.00138(8) -0.00283(9) -0.00708(8)
F1 0.0397(7) 0.0297(7) 0.0150(6) 0.0065(5) 0.0013(5) 0.0132(6)
F2 0.0179(6) 0.0324(7) 0.0270(6) -0.0124(5) -0.0038(5) 0.0013(5)
F3 0.0253(6) 0.0259(6) 0.0232(6) -0.0006(5) -0.0054(5) -0.0059(5)
F4 0.0263(6) 0.0255(6) 0.0143(5) 0.0023(5) -0.0036(4) -0.0008(5)
F5 0.0290(6) 0.0246(6) 0.0160(5) -0.0044(5) -0.0008(5) -0.0084(5)
F6 0.0168(6) 0.0313(7) 0.0207(6) 0.0077(5) -0.0015(4) 0.0012(5)
F7 0.0218(6) 0.0220(6) 0.0227(6) -0.0010(5) -0.0048(5) 0.0023(5)
F8 0.0237(6) 0.0250(6) 0.0148(5) -0.0042(5) -0.0030(4) 0.0021(5)
O1 0.0257(7) 0.0213(7) 0.0148(6) -0.0024(6) -0.0047(5) 0.0028(6)
O2 0.0207(7) 0.0245(8) 0.0145(6) 0.0029(6) -0.0024(5) -0.0029(6)
N1 0.0152(8) 0.0174(8) 0.0136(7) 0.0016(6) -0.0021(6) -0.0010(6)
N2 0.0178(8) 0.0183(8) 0.0127(7) 0.0014(6) -0.0034(6) 0.0025(6)
N3 0.0189(8) 0.0232(9) 0.0130(7) -0.0005(7) -0.0047(6) 0.0030(7)
N4 0.0154(8) 0.0153(8) 0.0137(7) -0.0010(6) -0.0015(6) 0.0007(6)
N5 0.0158(8) 0.0194(8) 0.0139(7) -0.0015(6) -0.0025(6) -0.0035(6)
N6 0.0184(8) 0.0223(9) 0.0130(8) -0.0002(6) -0.0033(6) -0.0045(7)
C1 0.0165(9) 0.0161(9) 0.0144(9) 0.0013(7) 0.0000(7) -0.0025(7)
C2 0.0179(9) 0.0199(10) 0.0169(9) 0.0018(8) 0.0008(7) -0.0004(7)
C3 0.0175(9) 0.0215(10) 0.0211(10) 0.0040(8) -0.0024(7) 0.0018(8)
C4 0.0198(10) 0.0231(10) 0.0165(9) 0.0024(8) -0.0049(7) -0.0002(8)
C5 0.0195(9) 0.0163(9) 0.0142(9) 0.0012(7) -0.0019(7) -0.0024(7)
C6 0.0216(10) 0.0171(9) 0.0150(9) 0.0007(7) -0.0017(7) -0.0014(8)
C7 0.0208(10) 0.0171(9) 0.0151(9) 0.0016(7) 0.0001(7) 0.0008(7)
C8 0.0236(10) 0.0208(10) 0.0198(9) -0.0025(8) -0.0005(8) 0.0014(8)
C9 0.0228(10) 0.0260(11) 0.0210(10) -0.0007(8) -0.0021(8) 0.0008(8)
C10 0.0236(11) 0.0233(11) 0.0210(10) 0.0042(8) 0.0008(8) 0.0053(8)
C11 0.0283(11) 0.0188(10) 0.0203(10) -0.0004(8) 0.0032(8) 0.0022(8)
C12 0.0258(10) 0.0180(10) 0.0172(9) -0.0001(8) -0.0011(8) -0.0003(8)
C13 0.0180(9) 0.0155(9) 0.0136(9) 0.0006(7) 0.0009(7) 0.0026(7)
C14 0.0181(9) 0.0205(10) 0.0166(9) 0.0004(7) 0.0004(7) -0.0003(7)
C15 0.0185(9) 0.0175(10) 0.0211(9) -0.0020(8) -0.0030(7) -0.0001(7)
C16 0.0205(10) 0.0203(10) 0.0155(9) -0.0010(7) -0.0034(7) -0.0015(8)
C17 0.0182(9) 0.0158(9) 0.0128(8) -0.0007(7) -0.0011(7) 0.0016(7)
C18 0.0190(9) 0.0176(9) 0.0141(9) -0.0001(7) -0.0006(7) 0.0019(7)
C19 0.0186(9) 0.0178(9) 0.0170(9) -0.0020(8) 0.0010(7) -0.0009(7)
C20 0.0218(10) 0.0208(10) 0.0174(9) 0.0024(8) -0.0003(8) -0.0037(8)
C21 0.0209(10) 0.0231(10) 0.0171(9) -0.0006(8) -0.0027(7) -0.0001(8)
C22 0.0180(9) 0.0188(10) 0.0204(10) -0.0029(8) 0.0009(7) -0.0021(8)
C23 0.0238(10) 0.0168(10) 0.0218(10) 0.0031(8) 0.0014(8) 0.0002(8)
C24 0.0195(10) 0.0205(10) 0.0191(9) 0.0034(8) -0.0002(7) 0.0012(8)
B1 0.0206(11) 0.0204(11) 0.0126(9) -0.0027(8) -0.0026(8) 0.0048(9)
B2 0.0214(11) 0.0215(11) 0.0155(10) -0.0016(9) -0.0029(8) -0.0001(9)
B3 0.0180(10) 0.0192(11) 0.0135(9) 0.0011(8) 0.0002(8) -0.0028(8)
B4 0.0210(11) 0.0208(11) 0.0131(10) 0.0006(8) -0.0016(8) -0.0012(9)
Cl1 0.0273(3) 0.0318(3) 0.0305(3) -0.0061(2) 0.0009(2) -0.0005(2)
Cl2 0.0332(3) 0.0312(3) 0.0436(3) -0.0079(3) -0.0106(2) 0.0072(2)
C25 0.0329(13) 0.0251(12) 0.0420(14) -0.0018(10) -0.0077(10) -0.0008(10)

loop_
_atom_type_symbol
_atom_type_description
_atom_type_scat_dispersion_real
_atom_type_scat_dispersion_imag
_atom_type_scat_source
C C 0.0181 0.0091 'International Tables Vol C Tables 4.2.6.8 and 6.1.1.4'
H H 0.0000 0.0000 'International Tables Vol C Tables 4.2.6.8 and 6.1.1.4'
B B 0.0090 0.0039 'International Tables Vol C Tables 4.2.6.8 and 6.1.1.4'
Br Br -0.6763 1.2805 'International Tables Vol C Tables 4.2.6.8 and 6.1.1.4'
Cl Cl 0.3639 0.7018 'International Tables Vol C Tables 4.2.6.8 and 6.1.1.4'
F F 0.0727 0.0534 'International Tables Vol C Tables 4.2.6.8 and 6.1.1.4'
N N 0.0311 0.0180 'International Tables Vol C Tables 4.2.6.8 and 6.1.1.4'
O O 0.0492 0.0322 'International Tables Vol C Tables 4.2.6.8 and 6.1.1.4'

loop_
_geom_angle_atom_site_label_1
_geom_angle_atom_site_label_2
_geom_angle_atom_site_label_3
_geom_angle
_geom_angle_site_symmetry_1
_geom_angle_site_symmetry_3
_geom_angle_publ_flag
C6 O1 B2 111.18(16) . . ?
C18 O2 B4 111.02(15) . . ?
C1 N1 B1 129.30(16) . . ?
C5 N1 C1 119.74(17) . . ?
C5 N1 B1 110.96(16) . . ?
N3 N2 B1 110.61(15) . . ?
C6 N2 N3 108.15(16) . . ?
C6 N2 B1 141.18(17) . . ?
N2 N3 B2 109.01(16) . . ?
C5 N3 N2 110.24(16) . . ?
C5 N3 B2 139.70(17) . . ?
C13 N4 B3 128.87(16) . . ?
C17 N4 C13 119.85(17) . . ?
C17 N4 B3 111.26(16) . . ?
N6 N5 B3 110.49(15) . . ?
C18 N5 N6 108.16(16) . . ?
C18 N5 B3 141.12(17) . . ?
N5 N6 B4 108.86(15) . . ?
C17 N6 N5 110.22(16) . . ?
C17 N6 B4 139.09(17) . . ?
N1 C1 C13 117.63(17) . . ?
C2 C1 N1 120.49(18) . . ?
C2 C1 C13 121.88(18) . . ?
C1 C2 H2 120.3 . . ?
C1 C2 C3 119.46(19) . . ?
C3 C2 H2 120.3 . . ?
C2 C3 H3 119.8 . . ?
C4 C3 C2 120.46(19) . . ?
C4 C3 H3 119.8 . . ?
C3 C4 H4 121.0 . . ?
C3 C4 C5 117.99(19) . . ?
C5 C4 H4 121.0 . . ?
N1 C5 C4 121.84(18) . . ?
N3 C5 N1 112.62(17) . . ?
N3 C5 C4 125.54(18) . . ?
O1 C6 N2 114.66(18) . . ?
O1 C6 C7 119.73(18) . . ?
N2 C6 C7 125.61(18) . . ?
C8 C7 C6 122.47(19) . . ?
C8 C7 C12 120.02(19) . . ?
C12 C7 C6 117.49(18) . . ?
C7 C8 H8 120.0 . . ?
C9 C8 C7 120.0(2) . . ?
C9 C8 H8 120.0 . . ?
C8 C9 H9 120.6 . . ?
C8 C9 C10 118.8(2) . . ?
C10 C9 H9 120.6 . . ?
C9 C10 Br1 119.40(17) . . ?
C11 C10 Br1 118.42(16) . . ?
C11 C10 C9 122.2(2) . . ?
C10 C11 H11 120.5 . . ?
C12 C11 C10 119.0(2) . . ?
C12 C11 H11 120.5 . . ?
C7 C12 H12 120.0 . . ?
C11 C12 C7 120.1(2) . . ?
C11 C12 H12 120.0 . . ?
N4 C13 C1 117.10(17) . . ?
C14 C13 N4 120.05(18) . . ?
C14 C13 C1 122.83(17) . . ?
C13 C14 H14 120.1 . . ?
C13 C14 C15 119.80(18) . . ?
C15 C14 H14 120.1 . . ?
C14 C15 H15 119.8 . . ?
C16 C15 C14 120.42(19) . . ?
C16 C15 H15 119.8 . . ?
C15 C16 H16 121.2 . . ?
C15 C16 C17 117.58(18) . . ?
C17 C16 H16 121.2 . . ?
N4 C17 C16 122.20(18) . . ?
N6 C17 N4 112.50(17) . . ?
N6 C17 C16 125.30(18) . . ?
O2 C18 N5 114.83(18) . . ?
O2 C18 C19 119.92(17) . . ?
N5 C18 C19 125.25(18) . . ?
C20 C19 C18 122.06(18) . . ?
C24 C19 C18 117.67(18) . . ?
C24 C19 C20 120.27(19) . . ?
C19 C20 H20 120.2 . . ?
C21 C20 C19 119.66(19) . . ?
C21 C20 H20 120.2 . . ?
C20 C21 H21 120.5 . . ?
C22 C21 C20 119.09(19) . . ?
C22 C21 H21 120.5 . . ?
C21 C22 Br2 118.51(15) . . ?
C21 C22 C23 122.31(19) . . ?
C23 C22 Br2 119.17(16) . . ?
C22 C23 H23 120.9 . . ?
C22 C23 C24 118.26(19) . . ?
C24 C23 H23 120.9 . . ?
C19 C24 H24 119.8 . . ?
C23 C24 C19 120.33(19) . . ?
C23 C24 H24 119.8 . . ?
F1 B1 F2 112.94(17) . . ?
F1 B1 N1 111.82(17) . . ?
F1 B1 N2 112.12(17) . . ?
F2 B1 N1 112.05(18) . . ?
F2 B1 N2 111.37(17) . . ?
N2 B1 N1 95.33(14) . . ?
F3 B2 O1 111.42(18) . . ?
F3 B2 N3 112.47(17) . . ?
F4 B2 F3 110.22(17) . . ?
F4 B2 O1 111.61(17) . . ?
F4 B2 N3 113.63(18) . . ?
O1 B2 N3 96.92(15) . . ?
F5 B3 F6 112.97(17) . . ?
F5 B3 N4 112.58(17) . . ?
F5 B3 N5 112.51(17) . . ?
F6 B3 N4 111.42(17) . . ?
F6 B3 N5 110.83(16) . . ?
N4 B3 N5 95.29(14) . . ?
F7 B4 O2 110.86(18) . . ?
F7 B4 N6 112.33(17) . . ?
F8 B4 F7 110.39(17) . . ?
F8 B4 O2 112.07(17) . . ?
F8 B4 N6 113.63(18) . . ?
O2 B4 N6 96.95(15) . . ?
Cl1 C25 H25A 109.3 . . ?
Cl1 C25 H25B 109.3 . . ?
Cl2 C25 Cl1 111.73(14) . . ?
Cl2 C25 H25A 109.3 . . ?
Cl2 C25 H25B 109.3 . . ?
H25A C25 H25B 107.9 . . ?

loop_
_geom_bond_atom_site_label_1
_geom_bond_atom_site_label_2
_geom_bond_distance
_geom_bond_site_symmetry_2
_geom_bond_publ_flag
Br1 C10 1.899(2) . ?
Br2 C22 1.894(2) . ?
F1 B1 1.361(3) . ?
F2 B1 1.363(3) . ?
F3 B2 1.377(3) . ?
F4 B2 1.369(3) . ?
F5 B3 1.362(3) . ?
F6 B3 1.367(3) . ?
F7 B4 1.375(3) . ?
F8 B4 1.369(3) . ?
O1 C6 1.305(2) . ?
O1 B2 1.509(3) . ?
O2 C18 1.306(2) . ?
O2 B4 1.510(3) . ?
N1 C1 1.372(3) . ?
N1 C5 1.360(3) . ?
N1 B1 1.586(3) . ?
N2 N3 1.397(2) . ?
N2 C6 1.311(3) . ?
N2 B1 1.585(3) . ?
N3 C5 1.336(3) . ?
N3 B2 1.556(3) . ?
N4 C13 1.370(3) . ?
N4 C17 1.355(2) . ?
N4 B3 1.586(3) . ?
N5 N6 1.399(2) . ?
N5 C18 1.307(3) . ?
N5 B3 1.587(3) . ?
N6 C17 1.342(3) . ?
N6 B4 1.557(3) . ?
C1 C2 1.368(3) . ?
C1 C13 1.491(3) . ?
C2 H2 0.9500 . ?
C2 C3 1.418(3) . ?
C3 H3 0.9500 . ?
C3 C4 1.363(3) . ?
C4 H4 0.9500 . ?
C4 C5 1.403(3) . ?
C6 C7 1.462(3) . ?
C7 C8 1.401(3) . ?
C7 C12 1.402(3) . ?
C8 H8 0.9500 . ?
C8 C9 1.385(3) . ?
C9 H9 0.9500 . ?
C9 C10 1.392(3) . ?
C10 C11 1.383(3) . ?
C11 H11 0.9500 . ?
C11 C12 1.382(3) . ?
C12 H12 0.9500 . ?
C13 C14 1.366(3) . ?
C14 H14 0.9500 . ?
C14 C15 1.415(3) . ?
C15 H15 0.9500 . ?
C15 C16 1.364(3) . ?
C16 H16 0.9500 . ?
C16 C17 1.402(3) . ?
C18 C19 1.460(3) . ?
C19 C20 1.398(3) . ?
C19 C24 1.394(3) . ?
C20 H20 0.9500 . ?
C20 C21 1.385(3) . ?
C21 H21 0.9500 . ?
C21 C22 1.385(3) . ?
C22 C23 1.387(3) . ?
C23 H23 0.9500 . ?
C23 C24 1.389(3) . ?
C24 H24 0.9500 . ?
Cl1 C25 1.773(3) . ?
Cl2 C25 1.766(3) . ?
C25 H25A 0.9900 . ?
C25 H25B 0.9900 . ?
